data_2215585
loop_
_publ_author_name
'Desai, Janish'
'Lalancette, Roger A.'
'Thompson, Hugh W.'

_publ_section_title
;
 (2<i>RS</i>,4a<i>RS</i>,8a<i>RS</i>)-6-Oxoperhydronaphthalene-2-acetic
 acid: catemeric hydrogen bonding in a bicyclic keto acid
;
_journal_coeditor_code LH2498
_journal_issue 10
_journal_name_full 'Acta Crystallographica Section E'
_journal_page_first o4009
_journal_page_last o4009
_journal_paper_doi 10.1107/S1600536807043206
_journal_volume 63
_journal_year 2007
_chemical_formula_iupac 'C12 H18 O3'
_chemical_formula_moiety 'C12 H18 O3'
_chemical_formula_sum 'C12 H18 O3'
_chemical_formula_weight 210.26
_chemical_melting_point 405
_chemical_name_systematic
;
 (2RS,4aRS,8aRS)-6-Oxoperhydronaphthalene-2-acetic acid
;
_space_group_IT_number 15
_symmetry_cell_setting monoclinic
_symmetry_space_group_name_Hall '-C 2yc'
_symmetry_space_group_name_H-M 'C 1 2/c 1'
_atom_sites_solution_hydrogens geom
_atom_sites_solution_primary direct
_atom_sites_solution_secondary difmap
_audit_creation_method SHELXL-97
_cell_angle_alpha 90.00
_cell_angle_beta 113.841(2)
_cell_angle_gamma 90.00
_cell_formula_units_Z 8
_cell_length_a 21.1804(4)
_cell_length_b 10.1644(2)
_cell_length_c 11.3208(3)
_cell_measurement_reflns_used 11741
_cell_measurement_temperature 100(2)
_cell_measurement_theta_max 64.84
_cell_measurement_theta_min 4.56
_cell_volume 2229.24(9)
_computing_cell_refinement '<i>SAINT</i> (Bruker, 2005)'
_computing_data_collection '<i>APEX2</i> (Bruker, 2006)'
_computing_data_reduction '<i>SAINT</i> (Bruker, 2005)'
_computing_molecular_graphics '<i>SHELXTL</i> (Sheldrick, 2004)'
_computing_publication_material '<i>SHELXTL</i> (Sheldrick, 2004)'
_computing_structure_refinement '<i>SHELXTL</i> (Sheldrick, 2004)'
_computing_structure_solution '<i>SHELXTL</i> (Sheldrick, 2004)'
_diffrn_ambient_temperature 100(2)
_diffrn_measured_fraction_theta_full 0.978
_diffrn_measured_fraction_theta_max 0.978
_diffrn_measurement_device_type 'Bruker SMART CCD APEX II area-detector'
_diffrn_measurement_method '\f and \w'
_diffrn_radiation_monochromator graphite
_diffrn_radiation_source 'fine-focus sealed tube'
_diffrn_radiation_type CuK\a
_diffrn_radiation_wavelength 1.54178
_diffrn_reflns_av_R_equivalents 0.057
_diffrn_reflns_av_sigmaI/netI 0.029
_diffrn_reflns_limit_h_max 24
_diffrn_reflns_limit_h_min -24
_diffrn_reflns_limit_k_max 11
_diffrn_reflns_limit_k_min -11
_diffrn_reflns_limit_l_max 12
_diffrn_reflns_limit_l_min -11
_diffrn_reflns_number 11737
_diffrn_reflns_theta_full 64.84
_diffrn_reflns_theta_max 64.84
_diffrn_reflns_theta_min 4.56
_diffrn_standards_decay_% 0
_diffrn_standards_number 0
_exptl_absorpt_coefficient_mu 0.719
_exptl_absorpt_correction_T_max 0.841
_exptl_absorpt_correction_T_min 0.767
_exptl_absorpt_correction_type multi-scan
_exptl_absorpt_process_details '(<i>SADABS</i>; Sheldrick, 2001)'
_exptl_crystal_colour colourless
_exptl_crystal_density_diffrn 1.253
_exptl_crystal_density_method 'not measured'
_exptl_crystal_description parallelepiped
_exptl_crystal_F_000 912
_exptl_crystal_size_max 0.39
_exptl_crystal_size_mid 0.25
_exptl_crystal_size_min 0.25
_refine_diff_density_max 0.31
_refine_diff_density_min -0.15
_refine_ls_extinction_coef none
_refine_ls_extinction_method '<i>SHELXTL</i> (Sheldrick, 2004)'
_refine_ls_goodness_of_fit_ref 1.04
_refine_ls_hydrogen_treatment constr
_refine_ls_matrix_type full
_refine_ls_number_parameters 137
_refine_ls_number_reflns 1848
_refine_ls_number_restraints 0
_refine_ls_restrained_S_all 1.04
_refine_ls_R_factor_all 0.047
_refine_ls_R_factor_gt 0.037
_refine_ls_shift/su_max 0.00
_refine_ls_shift/su_mean 0.00
_refine_ls_structure_factor_coef Fsqd
_refine_ls_weighting_details 'calc w=1/[\s^2^(Fo^2^)+(0.0533P)^2^+1.3738P] where P=(Fo^2^+2Fc^2^)/3'
_refine_ls_weighting_scheme calc
_refine_ls_wR_factor_gt 0.095
_refine_ls_wR_factor_ref 0.102
_reflns_number_gt 1516
_reflns_number_total 1848
_reflns_threshold_expression I>2\s(I)
_cod_data_source_file lh2498.cif
_cod_data_source_block I
_cod_original_cell_volume 2229.24(8)
_cod_original_sg_symbol_H-M 'C 2/c'
_cod_database_code 2215585
_cod_database_fobs_code 2215585

loop_
_symmetry_equiv_pos_as_xyz
'x, y, z'
'-x, y, -z+1/2'
'x+1/2, y+1/2, z'
'-x+1/2, y+1/2, -z+1/2'
'-x, -y, -z'
'x, -y, z-1/2'
'-x+1/2, -y+1/2, -z'
'x+1/2, -y+1/2, z-1/2'

loop_
_atom_site_type_symbol
_atom_site_label
_atom_site_fract_x
_atom_site_fract_y
_atom_site_fract_z
_atom_site_U_iso_or_equiv
_atom_site_adp_type
_atom_site_calc_flag
_atom_site_refinement_flags
_atom_site_occupancy
C C1 0.12293(7) 0.55256(15) 0.08048(14) 0.0208(3) Uani d . 1
H H1A 0.1606 0.6001 0.1498 0.025 Uiso calc R 1
H H1B 0.1081 0.4792 0.1208 0.025 Uiso calc R 1
O O1 0.10016(6) 1.02711(11) 0.15128(12) 0.0359(3) Uani d . 1
C C2 0.15039(7) 0.49638(14) -0.01477(14) 0.0213(3) Uani d . 1
H H2A 0.1128 0.4436 -0.0809 0.026 Uiso calc R 1
O O2 0.23668(6) 0.24042(12) 0.21637(11) 0.0348(3) Uani d . 1
C C3 0.16989(8) 0.60852(15) -0.08379(16) 0.0260(4) Uani d . 1
H H3A 0.2084 0.6596 -0.0201 0.031 Uiso calc R 1
H H3B 0.1858 0.5714 -0.1479 0.031 Uiso calc R 1
O O3 0.13891(6) 0.22685(11) 0.04077(11) 0.0324(3) Uani d . 1
H H3 0.1322 0.1624 0.0807 0.049 Uiso calc R 1
C C4 0.10842(9) 0.69988(16) -0.15210(15) 0.0285(4) Uani d . 1
H H4A 0.1232 0.7730 -0.1928 0.034 Uiso calc R 1
H H4B 0.0718 0.6503 -0.2216 0.034 Uiso calc R 1
C C4A 0.07856(8) 0.75706(15) -0.06068(14) 0.0237(4) Uani d . 1
H H4AA 0.0343 0.8022 -0.1145 0.028 Uiso calc R 1
C C5 0.12764(8) 0.86090(16) 0.02976(15) 0.0254(4) Uani d . 1
H H5A 0.1742 0.8220 0.0735 0.030 Uiso calc R 1
H H5B 0.1313 0.9363 -0.0226 0.030 Uiso calc R 1
C C6 0.10384(8) 0.90974(16) 0.12963(16) 0.0262(4) Uani d . 1
C C7 0.08506(9) 0.80542(16) 0.20388(16) 0.0282(4) Uani d . 1
H H7A 0.0631 0.8470 0.2569 0.034 Uiso calc R 1
H H7B 0.1275 0.7601 0.2629 0.034 Uiso calc R 1
C C8 0.03537(8) 0.70459(16) 0.11229(16) 0.0275(4) Uani d . 1
H H8A -0.0098 0.7474 0.0640 0.033 Uiso calc R 1
H H8B 0.0281 0.6322 0.1639 0.033 Uiso calc R 1
C C8A 0.06196(7) 0.64682(15) 0.01577(14) 0.0222(3) Uani d . 1
H H8AA 0.0234 0.5938 -0.0479 0.027 Uiso calc R 1
C C9 0.21235(8) 0.40612(16) 0.05273(16) 0.0262(4) Uani d . 1
H H9A 0.2308 0.3787 -0.0111 0.031 Uiso calc R 1
H H9B 0.2489 0.4574 0.1206 0.031 Uiso calc R 1
C C10 0.19796(7) 0.28470(15) 0.11360(15) 0.0229(3) Uani d . 1

loop_
_atom_site_aniso_label
_atom_site_aniso_U_11
_atom_site_aniso_U_22
_atom_site_aniso_U_33
_atom_site_aniso_U_12
_atom_site_aniso_U_13
_atom_site_aniso_U_23
C1 0.0221(7) 0.0191(8) 0.0203(7) -0.0016(6) 0.0075(6) 0.0014(6)
O1 0.0488(7) 0.0217(6) 0.0414(7) -0.0043(5) 0.0228(6) -0.0076(5)
C2 0.0211(7) 0.0202(8) 0.0215(8) -0.0015(6) 0.0072(6) -0.0014(6)
O2 0.0273(6) 0.0412(8) 0.0292(7) 0.0041(5) 0.0043(5) 0.0073(5)
C3 0.0324(8) 0.0242(8) 0.0264(9) -0.0012(7) 0.0171(7) -0.0012(6)
O3 0.0322(6) 0.0251(6) 0.0297(6) -0.0043(5) 0.0020(5) 0.0036(5)
C4 0.0396(9) 0.0248(8) 0.0230(8) 0.0010(7) 0.0146(7) 0.0030(6)
C4A 0.0261(8) 0.0206(8) 0.0213(8) 0.0018(6) 0.0062(6) 0.0020(6)
C5 0.0293(8) 0.0212(8) 0.0280(8) -0.0013(6) 0.0139(6) 0.0025(6)
C6 0.0246(8) 0.0245(9) 0.0265(8) -0.0019(6) 0.0072(6) -0.0033(6)
C7 0.0337(8) 0.0269(9) 0.0282(9) -0.0008(7) 0.0168(7) -0.0032(7)
C8 0.0260(8) 0.0249(9) 0.0342(9) -0.0002(6) 0.0148(7) 0.0003(7)
C8A 0.0219(7) 0.0206(8) 0.0228(8) -0.0010(6) 0.0076(6) 0.0001(6)
C9 0.0208(7) 0.0258(8) 0.0314(9) 0.0023(6) 0.0098(6) 0.0007(7)
C10 0.0209(7) 0.0229(8) 0.0246(8) 0.0065(6) 0.0090(6) -0.0032(6)

loop_
_atom_type_symbol
_atom_type_description
_atom_type_scat_dispersion_real
_atom_type_scat_dispersion_imag
_atom_type_scat_source
C C 0.0181 0.0091 'International Tables Vol C Tables 4.2.6.8 and 6.1.1.4'
H H 0.0000 0.0000 'International Tables Vol C Tables 4.2.6.8 and 6.1.1.4'
O O 0.0492 0.0322 'International Tables Vol C Tables 4.2.6.8 and 6.1.1.4'

loop_
_geom_angle_atom_site_label_1
_geom_angle_atom_site_label_2
_geom_angle_atom_site_label_3
_geom_angle
C2 C1 C8A 112.53(12)
C2 C1 H1A 109.1
C8A C1 H1A 109.1
C2 C1 H1B 109.1
C8A C1 H1B 109.1
H1A C1 H1B 107.8
C1 C2 C9 111.49(12)
C1 C2 C3 109.89(12)
C9 C2 C3 110.36(12)
C1 C2 H2A 108.3
C9 C2 H2A 108.3
C3 C2 H2A 108.3
C4 C3 C2 111.11(12)
C4 C3 H3A 109.4
C2 C3 H3A 109.4
C4 C3 H3B 109.4
C2 C3 H3B 109.4
H3A C3 H3B 108.0
C10 O3 H3 109.5
C4A C4 C3 112.88(13)
C4A C4 H4A 109.0
C3 C4 H4A 109.0
C4A C4 H4B 109.0
C3 C4 H4B 109.0
H4A C4 H4B 107.8
C4 C4A C8A 110.76(13)
C4 C4A C5 110.91(13)
C8A C4A C5 111.72(12)
C4 C4A H4AA 107.8
C8A C4A H4AA 107.8
C5 C4A H4AA 107.8
C6 C5 C4A 112.69(13)
C6 C5 H5A 109.1
C4A C5 H5A 109.1
C6 C5 H5B 109.1
C4A C5 H5B 109.1
H5A C5 H5B 107.8
O1 C6 C5 122.79(15)
O1 C6 C7 121.45(15)
C5 C6 C7 115.76(14)
C6 C7 C8 110.96(13)
C6 C7 H7A 109.4
C8 C7 H7A 109.4
C6 C7 H7B 109.4
C8 C7 H7B 109.4
H7A C7 H7B 108.0
C7 C8 C8A 112.85(12)
C7 C8 H8A 109.0
C8A C8 H8A 109.0
C7 C8 H8B 109.0
C8A C8 H8B 109.0
H8A C8 H8B 107.8
C8 C8A C1 112.28(12)
C8 C8A C4A 110.76(13)
C1 C8A C4A 112.51(12)
C8 C8A H8AA 107.0
C1 C8A H8AA 107.0
C4A C8A H8AA 107.0
C10 C9 C2 115.43(12)
C10 C9 H9A 108.4
C2 C9 H9A 108.4
C10 C9 H9B 108.4
C2 C9 H9B 108.4
H9A C9 H9B 107.5
O2 C10 O3 122.47(15)
O2 C10 C9 124.27(14)
O3 C10 C9 113.22(13)

loop_
_geom_bond_atom_site_label_1
_geom_bond_atom_site_label_2
_geom_bond_distance
C1 C2 1.528(2)
C1 C8A 1.536(2)
C1 H1A 0.9900
C1 H1B 0.9900
O1 C6 1.227(2)
C2 C9 1.529(2)
C2 C3 1.530(2)
C2 H2A 1.0000
O2 C10 1.207(2)
C3 C4 1.530(2)
C3 H3A 0.9900
C3 H3B 0.9900
O3 C10 1.3252(19)
O3 H3 0.8400
C4 C4A 1.529(2)
C4 H4A 0.9900
C4 H4B 0.9900
C4A C8A 1.541(2)
C4A C5 1.544(2)
C4A H4AA 1.0000
C5 C6 1.496(2)
C5 H5A 0.9900
C5 H5B 0.9900
C6 C7 1.503(2)
C7 C8 1.533(2)
C7 H7A 0.9900
C7 H7B 0.9900
C8 C8A 1.534(2)
C8 H8A 0.9900
C8 H8B 0.9900
C8A H8AA 1.0000
C9 C10 1.504(2)
C9 H9A 0.9900
C9 H9B 0.9900

loop_
_geom_hbond_atom_site_label_D
_geom_hbond_atom_site_label_H
_geom_hbond_atom_site_label_A
_geom_hbond_site_symmetry_A
_geom_hbond_distance_DH
_geom_hbond_distance_HA
_geom_hbond_distance_DA
_geom_hbond_angle_DHA
_geom_hbond_publ_flag
O3 H3 O1 1_545 0.84 1.85 2.6816(17) 169 yes
C1 H1A O2 4_555 0.99 2.53 3.4997(18) 167 yes
C5 H5A O2 4_555 0.99 2.51 3.368(2) 145 yes
C8 H8A O3 5_565 0.99 2.52 3.4559(19) 158 yes

loop_
_geom_torsion_atom_site_label_1
_geom_torsion_atom_site_label_2
_geom_torsion_atom_site_label_3
_geom_torsion_atom_site_label_4
_geom_torsion
C8A C1 C2 C9 178.32(12)
C8A C1 C2 C3 55.63(16)
C1 C2 C3 C4 -56.71(16)
C9 C2 C3 C4 179.93(13)
C2 C3 C4 C4A 56.59(17)
C3 C4 C4A C8A -52.68(17)
C3 C4 C4A C5 71.97(17)
C4 C4A C5 C6 -174.28(13)
C8A C4A C5 C6 -50.18(17)
C4A C5 C6 O1 -130.97(16)
C4A C5 C6 C7 49.60(19)
O1 C6 C7 C8 130.45(16)
C5 C6 C7 C8 -50.12(18)
C6 C7 C8 C8A 52.53(18)
C7 C8 C8A C1 71.69(17)
C7 C8 C8A C4A -55.02(17)
C2 C1 C8A C8 -179.09(12)
C2 C1 C8A C4A -53.33(16)
C4 C4A C8A C8 177.19(12)
C5 C4A C8A C8 53.01(16)
C4 C4A C8A C1 50.61(16)
C5 C4A C8A C1 -73.58(16)
C1 C2 C9 C10 63.15(17)
C3 C2 C9 C10 -174.43(13)
C2 C9 C10 O2 -140.42(16)
C2 C9 C10 O3 41.91(19)
